data_1565568
loop_
_publ_author_name
'Chen, Jin'
'Hu, Chun-Li'
'Lin, Yi-Lin'
'Chen, Yan'
'Chen, Qian-Qian'
'Mao, Jiang-Gao'

_publ_section_title
;
 K3V2O3F4(IO3)3: a high-performance SHG crystal containing both five and
 six-coordinated V5+ cations
;
_journal_issue 2
_journal_name_full 'Chemical Science'
_journal_page_first 454
_journal_page_last 460
_journal_paper_doi 10.1039/D1SC06026K
_journal_volume 13
_journal_year 2022
_chemical_formula_sum 'F4 I3 K3 O12 V2'
_chemical_formula_weight 867.88
_space_group_crystal_system orthorhombic
_space_group_IT_number 36
_space_group_name_Hall 'C 2c -2'
_space_group_name_H-M_alt 'C m c 21'
_atom_sites_solution_hydrogens none
_audit_creation_method SHELXL-2014/7
_audit_update_record
;
2021-07-23 deposited with the CCDC.	2021-12-06 downloaded from the CCDC.
;
_cell_angle_alpha 90
_cell_angle_beta 90
_cell_angle_gamma 90
_cell_formula_units_Z 4
_cell_length_a 11.6074(9)
_cell_length_b 8.5215(7)
_cell_length_c 15.0981(12)
_cell_measurement_reflns_used 3448
_cell_measurement_temperature 293(2)
_cell_measurement_theta_max 29.6000
_cell_measurement_theta_min 2.6270
_cell_volume 1493.4(2)
_computing_structure_refinement 'SHELXL-2014/7 (Sheldrick, 2014)'
_diffrn_ambient_temperature 293(2)
_diffrn_measured_fraction_theta_full 0.999
_diffrn_measured_fraction_theta_max 0.930
_diffrn_measurement_device
;
Mercury2 (2x2 bin mode)
;
_diffrn_radiation_detector CCD
_diffrn_radiation_monochromator graphite
_diffrn_radiation_type MoK\a
_diffrn_radiation_wavelength 0.71073
_diffrn_reflns_av_R_equivalents 0.0357
_diffrn_reflns_av_unetI/netI 0.0365
_diffrn_reflns_Laue_measured_fraction_full 0.999
_diffrn_reflns_Laue_measured_fraction_max 0.930
_diffrn_reflns_limit_h_max 15
_diffrn_reflns_limit_h_min -15
_diffrn_reflns_limit_k_max 8
_diffrn_reflns_limit_k_min -10
_diffrn_reflns_limit_l_max 19
_diffrn_reflns_limit_l_min -20
_diffrn_reflns_number 5950
_diffrn_reflns_point_group_measured_fraction_full 0.963
_diffrn_reflns_point_group_measured_fraction_max 0.847
_diffrn_reflns_theta_full 25.242
_diffrn_reflns_theta_max 29.748
_diffrn_reflns_theta_min 2.698
_diffrn_source 'fine-focus sealed tube'
_exptl_absorpt_coefficient_mu 8.393
_exptl_absorpt_correction_T_max 1.00000
_exptl_absorpt_correction_T_min 0.63649
_exptl_absorpt_correction_type multi-scan
_exptl_crystal_colour yellow
_exptl_crystal_density_diffrn 3.860
_exptl_crystal_description brick
_exptl_crystal_F_000 1576
_exptl_crystal_size_max 0.05
_exptl_crystal_size_mid 0.03
_exptl_crystal_size_min 0.02
_refine_diff_density_max 2.027
_refine_diff_density_min -1.149
_refine_diff_density_rms 0.187
_refine_ls_abs_structure_details
;
 Flack x determined using 750 quotients [(I+)-(I-)]/[(I+)+(I-)]
 (Parsons, Flack and Wagner, Acta Cryst. B69 (2013) 249-259).
;
_refine_ls_abs_structure_Flack -0.04(3)
_refine_ls_extinction_coef 0.00029(8)
_refine_ls_extinction_expression Fc^*^=kFc[1+0.001xFc^2^\l^3^/sin(2\q)]^-1/4^
_refine_ls_extinction_method 'SHELXL-2014/7 (Sheldrick 2014'
_refine_ls_goodness_of_fit_ref 1.022
_refine_ls_hydrogen_treatment none
_refine_ls_matrix_type full
_refine_ls_number_parameters 122
_refine_ls_number_reflns 1874
_refine_ls_number_restraints 1
_refine_ls_restrained_S_all 1.022
_refine_ls_R_factor_all 0.0286
_refine_ls_R_factor_gt 0.0272
_refine_ls_shift/su_max 0.000
_refine_ls_shift/su_mean 0.000
_refine_ls_structure_factor_coef Fsqd
_refine_ls_weighting_details 'w=1/[\s^2^(Fo^2^)+(0.0416P)^2^] where P=(Fo^2^+2Fc^2^)/3'
_refine_ls_weighting_scheme calc
_refine_ls_wR_factor_gt 0.0655
_refine_ls_wR_factor_ref 0.0664
_reflns_Friedel_coverage 0.758
_reflns_Friedel_fraction_full 0.925
_reflns_Friedel_fraction_max 0.758
_reflns_number_gt 1814
_reflns_number_total 1874
_reflns_threshold_expression 'I > 2\s(I)'
_cod_data_source_file d1sc06026k2.cif
_cod_data_source_block K3V2O3F3(IO3)3
_cod_depositor_comments 'Adding full bibliography for 1565568.cif.'
_cod_database_code 1565568
_shelx_shelxl_version_number 2014/7
_shelx_space_group_comment
;
The symmetry employed for this shelxl refinement is uniquely defined
by the following loop, which should always be used as a source of
symmetry information in preference to the above space-group names.
They are only intended as comments.
;

loop_
_space_group_symop_operation_xyz
'x, y, z'
'-x, -y, z+1/2'
'x, -y, z+1/2'
'-x, y, z'
'x+1/2, y+1/2, z'
'-x+1/2, -y+1/2, z+1/2'
'x+1/2, -y+1/2, z+1/2'
'-x+1/2, y+1/2, z'

loop_
_atom_site_label
_atom_site_type_symbol
_atom_site_fract_x
_atom_site_fract_y
_atom_site_fract_z
_atom_site_U_iso_or_equiv
_atom_site_adp_type
_atom_site_occupancy
_atom_site_site_symmetry_order
_atom_site_calc_flag
_atom_site_refinement_flags_posn
_atom_site_refinement_flags_adp
_atom_site_refinement_flags_occupancy
_atom_site_disorder_assembly
_atom_site_disorder_group
K1 K 0.0000 1.1451(4) 0.2420(2) 0.0261(6) Uani 1 2 d S T P . .
K2 K 0.24116(17) 0.8454(2) 0.40055(14) 0.0207(4) Uani 1 1 d . . . . .
V1 V 0.0000 0.8940(2) -0.01236(13) 0.0128(4) Uani 1 2 d S T P . .
V2 V 0.0000 0.4503(2) -0.01993(13) 0.0132(4) Uani 1 2 d S T P . .
I1 I 0.22853(5) 0.89591(5) 0.13853(3) 0.01251(15) Uani 1 1 d . . . . .
I2 I 0.0000 0.59262(8) 0.25041(5) 0.01423(19) Uani 1 2 d S T P . .
O1 O 0.1946(6) 1.0990(7) 0.1287(5) 0.0249(15) Uani 1 1 d . . . . .
O2 O 0.1472(5) 0.8464(8) 0.2355(4) 0.0204(13) Uani 1 1 d . . . . .
O3 O 0.1179(5) 0.8152(7) 0.0595(3) 0.0172(12) Uani 1 1 d . . . . .
O4 O 0.1200(5) 0.4558(7) 0.2604(4) 0.0196(12) Uani 1 1 d . . . . .
O5 O 0.0000 0.6722(10) 0.3644(5) 0.0201(17) Uani 1 2 d S T P . .
O6 O 0.0000 0.6330(11) -0.0533(5) 0.0187(18) Uani 1 2 d S T P . .
O7 O 0.0000 0.4545(11) 0.0925(6) 0.025(2) Uani 1 2 d S T P . .
O8 O 0.0000 1.0734(11) 0.0136(6) 0.021(2) Uani 1 2 d S T P . .
F1 F -0.1070(5) 0.9000(5) -0.1051(3) 0.0180(11) Uani 1 1 d . . . . .
F2 F -0.1561(5) 0.4046(6) -0.0221(4) 0.0258(12) Uani 1 1 d . . . . .

loop_
_atom_site_aniso_label
_atom_site_aniso_U_11
_atom_site_aniso_U_22
_atom_site_aniso_U_33
_atom_site_aniso_U_23
_atom_site_aniso_U_13
_atom_site_aniso_U_12
K1 0.0212(14) 0.0336(16) 0.0235(14) -0.0028(13) 0.000 0.000
K2 0.0209(10) 0.0209(10) 0.0202(11) 0.0025(7) 0.0001(7) -0.0001(9)
V1 0.0110(10) 0.0160(10) 0.0113(9) 0.0003(7) 0.000 0.000
V2 0.0127(9) 0.0150(10) 0.0120(8) -0.0018(7) 0.000 0.000
I1 0.0119(2) 0.0133(2) 0.0123(2) -0.0003(2) 0.0006(2) -0.00088(17)
I2 0.0109(4) 0.0164(4) 0.0153(4) 0.0022(3) 0.000 0.000
O1 0.023(3) 0.014(3) 0.039(4) -0.003(2) -0.005(3) -0.001(2)
O2 0.018(3) 0.029(3) 0.014(3) -0.001(2) 0.001(2) -0.009(3)
O3 0.013(3) 0.020(3) 0.019(3) -0.001(2) -0.006(2) 0.000(2)
O4 0.019(3) 0.021(3) 0.018(3) 0.002(2) -0.004(2) 0.011(2)
O5 0.032(5) 0.018(4) 0.011(4) 0.000(3) 0.000 0.000
O6 0.021(5) 0.018(4) 0.017(4) 0.002(3) 0.000 0.000
O7 0.023(5) 0.036(6) 0.017(4) 0.001(4) 0.000 0.000
O8 0.020(5) 0.023(5) 0.020(4) 0.002(3) 0.000 0.000
F1 0.018(3) 0.021(3) 0.015(2) 0.0033(16) -0.0007(19) 0.0016(19)
F2 0.019(3) 0.032(3) 0.026(3) -0.003(2) 0.004(2) -0.007(2)

loop_
_atom_type_symbol
_atom_type_description
_atom_type_scat_dispersion_real
_atom_type_scat_dispersion_imag
_atom_type_scat_source
O O 0.0106 0.0060 'International Tables Vol C Tables 4.2.6.8 and 6.1.1.4'
F F 0.0171 0.0103 'International Tables Vol C Tables 4.2.6.8 and 6.1.1.4'
K K 0.2009 0.2494 'International Tables Vol C Tables 4.2.6.8 and 6.1.1.4'
V V 0.3005 0.5294 'International Tables Vol C Tables 4.2.6.8 and 6.1.1.4'
I I -0.4742 1.8119 'International Tables Vol C Tables 4.2.6.8 and 6.1.1.4'

loop_
_geom_angle_atom_site_label_1
_geom_angle_atom_site_label_2
_geom_angle_atom_site_label_3
_geom_angle
_geom_angle_site_symmetry_1
_geom_angle_site_symmetry_3
_geom_angle_publ_flag
F1 K1 F1 55.9(3) 2_575 3_575 ?
F1 K1 O1 97.53(18) 2_575 . ?
F1 K1 O1 150.6(2) 3_575 . ?
F1 K1 O1 150.6(2) 2_575 4 ?
F1 K1 O1 97.53(18) 3_575 4 ?
O1 K1 O1 104.3(3) . 4 ?
F1 K1 O4 80.21(16) 2_575 1_565 ?
F1 K1 O4 105.35(18) 3_575 1_565 ?
O1 K1 O4 79.07(17) . 1_565 ?
O1 K1 O4 122.85(19) 4 1_565 ?
F1 K1 O4 105.35(18) 2_575 4_565 ?
F1 K1 O4 80.21(16) 3_575 4_565 ?
O1 K1 O4 122.85(19) . 4_565 ?
O1 K1 O4 79.07(17) 4 4_565 ?
O4 K1 O4 55.2(2) 1_565 4_565 ?
F1 K1 O2 69.29(16) 2_575 . ?
F1 K1 O2 99.71(19) 3_575 . ?
O1 K1 O2 55.03(17) . . ?
O1 K1 O2 107.85(18) 4 . ?
O4 K1 O2 118.42(16) 1_565 . ?
O4 K1 O2 172.97(18) 4_565 . ?
F1 K1 O2 99.71(19) 2_575 4 ?
F1 K1 O2 69.29(16) 3_575 4 ?
O1 K1 O2 107.85(18) . 4 ?
O1 K1 O2 55.03(17) 4 4 ?
O4 K1 O2 172.97(18) 1_565 4 ?
O4 K1 O2 118.42(16) 4_565 4 ?
O2 K1 O2 67.7(2) . 4 ?
F1 K1 V1 28.26(13) 2_575 2_575 ?
F1 K1 V1 28.26(13) 3_575 2_575 ?
O1 K1 V1 125.69(16) . 2_575 ?
O1 K1 V1 125.69(16) 4 2_575 ?
O4 K1 V1 89.24(13) 1_565 2_575 ?
O4 K1 V1 89.24(13) 4_565 2_575 ?
O2 K1 V1 87.58(13) . 2_575 ?
O2 K1 V1 87.58(13) 4 2_575 ?
F1 K1 I1 87.08(12) 2_575 . ?
F1 K1 I1 127.88(15) 3_575 . ?
O1 K1 I1 27.39(12) . . ?
O1 K1 I1 103.42(16) 4 . ?
O4 K1 I1 102.13(12) 1_565 . ?
O4 K1 I1 150.21(14) 4_565 . ?
O2 K1 I1 28.39(11) . . ?
O2 K1 I1 84.86(13) 4 . ?
V1 K1 I1 111.42(7) 2_575 . ?
F1 K1 I1 127.88(15) 2_575 4 ?
F1 K1 I1 87.08(12) 3_575 4 ?
O1 K1 I1 103.42(16) . 4 ?
O1 K1 I1 27.39(12) 4 4 ?
O4 K1 I1 150.21(14) 1_565 4 ?
O4 K1 I1 102.13(12) 4_565 4 ?
O2 K1 I1 84.86(13) . 4 ?
O2 K1 I1 28.39(11) 4 4 ?
V1 K1 I1 111.42(7) 2_575 4 ?
I1 K1 I1 90.35(7) . 4 ?
F1 K1 I2 96.68(13) 2_575 1_565 ?
F1 K1 I2 96.68(13) 3_575 1_565 ?
O1 K1 I2 99.04(14) . 1_565 ?
O1 K1 I2 99.04(14) 4 1_565 ?
O4 K1 I2 27.90(11) 1_565 1_565 ?
O4 K1 I2 27.90(11) 4_565 1_565 ?
O2 K1 I2 146.15(12) . 1_565 ?
O2 K1 I2 146.15(12) 4 1_565 ?
V1 K1 I2 93.23(8) 2_575 1_565 ?
I1 K1 I2 125.55(6) . 1_565 ?
I1 K1 I2 125.55(6) 4 1_565 ?
F2 K2 F1 117.03(19) 2_565 2_575 ?
F2 K2 F2 127.8(2) 2_565 7_565 ?
F1 K2 F2 68.39(16) 2_575 7_565 ?
F2 K2 O2 105.0(2) 2_565 . ?
F1 K2 O2 74.59(18) 2_575 . ?
F2 K2 O2 124.71(19) 7_565 . ?
F2 K2 F1 68.62(17) 2_565 7_565 ?
F1 K2 F1 174.25(18) 2_575 7_565 ?
F2 K2 F1 109.35(17) 7_565 7_565 ?
O2 K2 F1 103.41(18) . 7_565 ?
F2 K2 O4 145.1(2) 2_565 8 ?
F1 K2 O4 92.20(17) 2_575 8 ?
F2 K2 O4 79.01(17) 7_565 8 ?
O2 K2 O4 62.67(18) . 8 ?
F1 K2 O4 82.13(18) 7_565 8 ?
F2 K2 O6 108.3(2) 2_565 6_565 ?
F1 K2 O6 121.7(2) 2_575 6_565 ?
F2 K2 O6 55.1(2) 7_565 6_565 ?
O2 K2 O6 126.6(2) . 6_565 ?
F1 K2 O6 55.0(2) 7_565 6_565 ?
O4 K2 O6 66.0(2) 8 6_565 ?
F2 K2 O3 60.83(17) 2_565 6_565 ?
F1 K2 O3 131.86(16) 2_575 6_565 ?
F2 K2 O3 77.80(17) 7_565 6_565 ?
O2 K2 O3 152.9(2) . 6_565 ?
F1 K2 O3 50.91(14) 7_565 6_565 ?
O4 K2 O3 114.30(18) 8 6_565 ?
O6 K2 O3 50.3(2) 6_565 6_565 ?
F2 K2 O5 51.26(18) 2_565 . ?
F1 K2 O5 81.93(18) 2_575 . ?
F2 K2 O5 145.02(18) 7_565 . ?
O2 K2 O5 59.75(19) . . ?
F1 K2 O5 101.82(18) 7_565 . ?
O4 K2 O5 121.58(19) 8 . ?
O6 K2 O5 156.0(2) 6_565 . ?
O3 K2 O5 112.04(19) 6_565 . ?
F2 K2 O8 68.1(2) 2_565 2_575 ?
F1 K2 O8 50.3(2) 2_575 2_575 ?
F2 K2 O8 89.18(19) 7_565 2_575 ?
O2 K2 O8 97.54(19) . 2_575 ?
F1 K2 O8 135.4(2) 7_565 2_575 ?
O4 K2 O8 142.2(2) 8 2_575 ?
O6 K2 O8 133.2(2) 6_565 2_575 ?
O3 K2 O8 97.64(19) 6_565 2_575 ?
O5 K2 O8 56.87(19) . 2_575 ?
F2 K2 V2 123.18(14) 2_565 6_565 ?
F1 K2 V2 95.89(13) 2_575 6_565 ?
F2 K2 V2 29.04(12) 7_565 6_565 ?
O2 K2 V2 128.73(15) . 6_565 ?
F1 K2 V2 81.12(12) 7_565 6_565 ?
O4 K2 V2 67.66(13) 8 6_565 ?
O6 K2 V2 26.22(17) 6_565 6_565 ?
O3 K2 V2 62.69(12) 6_565 6_565 ?
O5 K2 V2 170.46(15) . 6_565 ?
O8 K2 V2 114.76(16) 2_575 6_565 ?
F2 K2 V1 92.49(14) 2_565 2_575 ?
F1 K2 V1 27.00(12) 2_575 2_575 ?
F2 K2 V1 73.49(12) 7_565 2_575 ?
O2 K2 V1 91.13(15) . 2_575 ?
F1 K2 V1 158.47(13) 7_565 2_575 ?
O4 K2 V1 118.99(15) 8 2_575 ?
O6 K2 V1 127.03(17) 6_565 2_575 ?
O3 K2 V1 111.42(12) 6_565 2_575 ?
O5 K2 V1 71.70(13) . 2_575 ?
O8 K2 V1 24.42(16) 2_575 2_575 ?
V2 K2 V1 102.24(6) 6_565 2_575 ?
O8 V1 O3 101.7(3) . . ?
O8 V1 O3 101.7(3) . 4 ?
O3 V1 O3 94.1(4) . 4 ?
O8 V1 F1 99.2(3) . . ?
O3 V1 F1 158.2(3) . . ?
O3 V1 F1 87.6(2) 4 . ?
O8 V1 F1 99.2(3) . 4 ?
O3 V1 F1 87.6(2) . 4 ?
O3 V1 F1 158.2(3) 4 4 ?
F1 V1 F1 83.1(3) . 4 ?
O8 V1 O6 178.9(4) . . ?
O3 V1 O6 79.0(2) . . ?
O3 V1 O6 79.0(2) 4 . ?
F1 V1 O6 80.0(2) . . ?
F1 V1 O6 80.0(2) 4 . ?
O8 V1 K1 109.5(3) . 2_574 ?
O3 V1 K1 123.03(19) . 2_574 ?
O3 V1 K1 123.03(19) 4 2_574 ?
F1 V1 K1 42.04(17) . 2_574 ?
F1 V1 K1 42.04(17) 4 2_574 ?
O6 V1 K1 69.3(2) . 2_574 ?
O8 V1 K2 61.37(19) . 3_574 ?
O3 V1 K2 82.61(19) . 3_574 ?
O3 V1 K2 161.3(2) 4 3_574 ?
F1 V1 K2 102.30(17) . 3_574 ?
F1 V1 K2 40.37(15) 4 3_574 ?
O6 V1 K2 118.01(12) . 3_574 ?
K1 V1 K2 73.04(6) 2_574 3_574 ?
O8 V1 K2 61.37(19) . 2_574 ?
O3 V1 K2 161.3(2) . 2_574 ?
O3 V1 K2 82.61(19) 4 2_574 ?
F1 V1 K2 40.37(15) . 2_574 ?
F1 V1 K2 102.30(17) 4 2_574 ?
O6 V1 K2 118.01(12) . 2_574 ?
K1 V1 K2 73.04(6) 2_574 2_574 ?
K2 V1 K2 94.65(8) 3_574 2_574 ?
O8 V1 K2 126.60(10) . 7_464 ?
O3 V1 K2 125.2(2) . 7_464 ?
O3 V1 K2 55.85(18) 4 7_464 ?
F1 V1 K2 40.89(15) . 7_464 ?
F1 V1 K2 106.00(17) 4 7_464 ?
O6 V1 K2 53.13(6) . 7_464 ?
K1 V1 K2 67.27(5) 2_574 7_464 ?
K2 V1 K2 139.68(8) 3_574 7_464 ?
K2 V1 K2 67.58(2) 2_574 7_464 ?
O8 V1 K2 126.60(10) . 6_564 ?
O3 V1 K2 55.85(18) . 6_564 ?
O3 V1 K2 125.2(2) 4 6_564 ?
F1 V1 K2 106.00(17) . 6_564 ?
F1 V1 K2 40.89(15) 4 6_564 ?
O6 V1 K2 53.13(6) . 6_564 ?
K1 V1 K2 67.27(5) 2_574 6_564 ?
K2 V1 K2 67.58(2) 3_574 6_564 ?
K2 V1 K2 139.68(8) 2_574 6_564 ?
K2 V1 K2 102.14(8) 7_464 6_564 ?
O6 V2 O7 106.7(5) . . ?
O6 V2 F2 101.20(18) . . ?
O7 V2 F2 91.3(2) . . ?
O6 V2 F2 101.20(18) . 4 ?
O7 V2 F2 91.3(2) . 4 ?
F2 V2 F2 155.7(3) . 4 ?
O6 V2 O5 102.9(4) . 2_564 ?
O7 V2 O5 150.3(4) . 2_564 ?
F2 V2 O5 82.93(19) . 2_564 ?
F2 V2 O5 82.93(19) 4 2_564 ?
O6 V2 K2 56.54(7) . 6_564 ?
O7 V2 K2 108.47(18) . 6_564 ?
F2 V2 K2 153.26(19) . 6_564 ?
F2 V2 K2 45.11(17) 4 6_564 ?
O5 V2 K2 87.85(14) 2_564 6_564 ?
O6 V2 K2 56.54(7) . 7_464 ?
O7 V2 K2 108.47(18) . 7_464 ?
F2 V2 K2 45.11(17) . 7_464 ?
F2 V2 K2 153.26(19) 4 7_464 ?
O5 V2 K2 87.85(14) 2_564 7_464 ?
K2 V2 K2 109.72(8) 6_564 7_464 ?
O6 V2 K2 120.87(17) . 2_564 ?
O7 V2 K2 108.5(2) . 2_564 ?
F2 V2 K2 33.75(17) . 2_564 ?
F2 V2 K2 123.57(18) 4 2_564 ?
O5 V2 K2 54.01(11) 2_564 2_564 ?
K2 V2 K2 141.43(8) 6_564 2_564 ?
K2 V2 K2 67.90(2) 7_464 2_564 ?
O6 V2 K2 120.87(17) . 3_564 ?
O7 V2 K2 108.5(2) . 3_564 ?
F2 V2 K2 123.57(18) . 3_564 ?
F2 V2 K2 33.75(17) 4 3_564 ?
O5 V2 K2 54.01(11) 2_564 3_564 ?
K2 V2 K2 67.90(2) 6_564 3_564 ?
K2 V2 K2 141.43(8) 7_464 3_564 ?
K2 V2 K2 90.16(7) 2_564 3_564 ?
O1 I1 O2 100.4(3) . . ?
O1 I1 O3 98.7(3) . . ?
O2 I1 O3 94.2(3) . . ?
O1 I1 K1 47.6(3) . . ?
O2 I1 K1 54.5(2) . . ?
O3 I1 K1 89.35(19) . . ?
O1 I1 K2 101.3(2) . . ?
O2 I1 K2 35.17(19) . . ?
O3 I1 K2 127.99(18) . . ?
K1 I1 K2 70.88(6) . . ?
O4 I2 O4 99.6(4) . 4 ?
O4 I2 O5 99.1(2) . . ?
O4 I2 O5 99.1(2) 4 . ?
O4 I2 K1 50.5(2) . 1_545 ?
O4 I2 K1 50.5(2) 4 1_545 ?
O5 I2 K1 113.4(3) . 1_545 ?
I1 O1 K1 105.0(3) . . ?
I1 O2 K2 122.5(3) . . ?
I1 O2 K1 97.2(3) . . ?
K2 O2 K1 101.3(2) . . ?
V1 O3 I1 137.3(4) . . ?
V1 O3 K2 95.3(2) . 6_564 ?
I1 O3 K2 106.4(2) . 6_564 ?
I2 O4 K2 135.4(3) . 8_545 ?
I2 O4 K1 101.6(3) . 1_545 ?
K2 O4 K1 92.32(18) 8_545 1_545 ?
I2 O5 V2 127.6(4) . 2_565 ?
I2 O5 K2 109.07(17) . 4 ?
V2 O5 K2 95.15(17) 2_565 4 ?
I2 O5 K2 109.07(17) . . ?
V2 O5 K2 95.15(17) 2_565 . ?
K2 O5 K2 121.3(3) 4 . ?
V2 O6 V1 146.6(5) . . ?
V2 O6 K2 97.24(18) . 7_464 ?
V1 O6 K2 90.17(18) . 7_464 ?
V2 O6 K2 97.24(18) . 6_564 ?
V1 O6 K2 90.17(18) . 6_564 ?
K2 O6 K2 153.0(3) 7_464 6_564 ?
V1 O8 K2 94.2(3) . 2_574 ?
V1 O8 K2 94.2(3) . 3_574 ?
K2 O8 K2 113.3(3) 2_574 3_574 ?
V1 F1 K1 109.7(2) . 2_574 ?
V1 F1 K2 112.6(2) . 2_574 ?
K1 F1 K2 114.79(18) 2_574 2_574 ?
V1 F1 K2 112.5(2) . 7_464 ?
K1 F1 K2 102.61(17) 2_574 7_464 ?
K2 F1 K2 104.12(19) 2_574 7_464 ?
V2 F2 K2 123.1(3) . 2_564 ?
V2 F2 K2 105.9(2) . 7_464 ?
K2 F2 K2 106.4(2) 2_564 7_464 ?

loop_
_geom_bond_atom_site_label_1
_geom_bond_atom_site_label_2
_geom_bond_distance
_geom_bond_site_symmetry_2
_geom_bond_publ_flag
K1 F1 2.649(6) 2_575 ?
K1 F1 2.649(6) 3_575 ?
K1 O1 2.861(8) . ?
K1 O1 2.861(8) 4 ?
K1 O4 3.004(7) 1_565 ?
K1 O4 3.004(7) 4_565 ?
K1 O2 3.067(8) . ?
K1 O2 3.067(8) 4 ?
K1 V1 3.723(4) 2_575 ?
K1 I1 3.740(2) . ?
K1 I1 3.740(2) 4 ?
K1 I2 3.815(3) 1_565 ?
K2 F2 2.622(6) 2_565 ?
K2 F1 2.672(5) 2_575 ?
K2 F2 2.706(6) 7_565 ?
K2 O2 2.721(6) . ?
K2 F1 2.737(5) 7_565 ?
K2 O4 2.821(6) 8 ?
K2 O6 3.090(3) 6_565 ?
K2 O3 3.210(6) 6_565 ?
K2 O5 3.211(4) . ?
K2 O8 3.351(6) 2_575 ?
K2 V2 3.674(2) 6_565 ?
K2 V1 3.807(2) 2_575 ?
V1 O8 1.578(10) . ?
V1 O3 1.871(6) . ?
V1 O3 1.871(6) 4 ?
V1 F1 1.873(5) . ?
V1 F1 1.873(5) 4 ?
V1 O6 2.308(9) . ?
V1 K1 3.723(4) 2_574 ?
V1 K2 3.807(2) 3_574 ?
V1 K2 3.807(2) 2_574 ?
V1 K2 3.862(2) 7_464 ?
V1 K2 3.862(2) 6_564 ?
V2 O6 1.636(9) . ?
V2 O7 1.698(9) . ?
V2 F2 1.854(6) . ?
V2 F2 1.854(6) 4 ?
V2 O5 2.035(8) 2_564 ?
V2 K2 3.674(2) 6_564 ?
V2 K2 3.674(2) 7_464 ?
V2 K2 3.953(2) 2_564 ?
V2 K2 3.953(2) 3_564 ?
I1 O1 1.781(6) . ?
I1 O2 1.792(6) . ?
I1 O3 1.883(6) . ?
I2 O4 1.823(6) . ?
I2 O4 1.823(6) 4 ?
I2 O5 1.849(7) . ?
I2 K1 3.815(3) 1_545 ?
O3 K2 3.210(6) 6_564 ?
O4 K2 2.821(6) 8_545 ?
O4 K1 3.004(7) 1_545 ?
O5 V2 2.035(8) 2_565 ?
O5 K2 3.211(4) 4 ?
O6 K2 3.090(3) 7_464 ?
O6 K2 3.090(3) 6_564 ?
O8 K2 3.351(6) 2_574 ?
O8 K2 3.351(6) 3_574 ?
F1 K1 2.649(6) 2_574 ?
F1 K2 2.672(5) 2_574 ?
F1 K2 2.737(5) 7_464 ?
F2 K2 2.622(6) 2_564 ?
F2 K2 2.706(6) 7_464 ?
